data_7242284
loop_
_publ_author_name
'Schindler, Kevin'
'Crochet, Aur\'elien'
'Zobi, Fabio'

_publ_section_title
;
 Aerobically stable and substitutionally labile \a-diimine rhenium
 dicarbonyl complexes
;
_journal_issue 13
_journal_name_full 'RSC Advances'
_journal_page_first 7511
_journal_page_last 7520
_journal_paper_doi 10.1039/D1RA00514F
_journal_volume 11
_journal_year 2021
_chemical_formula_moiety 'C30 H34 N4 O2 Re, 2(F3 P0.5)'
_chemical_formula_sum 'C30 H34 F6 N4 O2 P Re'
_chemical_formula_weight 813.78
_space_group_crystal_system monoclinic
_space_group_IT_number 15
_space_group_name_Hall '-I 2ya'
_space_group_name_H-M_alt 'I 1 2/a 1'
_atom_sites_solution_hydrogens geom
_atom_sites_solution_primary dual
_audit_creation_date 2020-02-19
_audit_creation_method
;
Olex2 1.3
(compiled Nov 21 2019 18:26:39 for OlexSys, GUI svn.r6003)
;
_audit_update_record
;
2021-01-18 deposited with the CCDC.	2021-02-05 downloaded from the CCDC.
;
_cell_angle_alpha 90
_cell_angle_beta 101.7040(10)
_cell_angle_gamma 90
_cell_formula_units_Z 8
_cell_length_a 32.6007(5)
_cell_length_b 12.21990(10)
_cell_length_c 18.8003(3)
_cell_measurement_reflns_used 102336
_cell_measurement_temperature 200(2)
_cell_measurement_theta_max 69.46
_cell_measurement_theta_min 4.34
_cell_volume 7333.89(18)
_computing_molecular_graphics 'Olex2 1.3 (Dolomanov et al., 2009)'
_computing_publication_material 'Olex2 1.3 (Dolomanov et al., 2009)'
_computing_structure_refinement 'SHELXL 2017/1 (Sheldrick, 2015)'
_computing_structure_solution 'SHELXT 2018/2 (Sheldrick, 2018)'
_diffrn_ambient_temperature 200(2)
_diffrn_detector Pilatus300K
_diffrn_detector_area_resol_mean 5.81
_diffrn_detector_type 'Dectris Pilatus 300K'
_diffrn_measured_fraction_theta_full 0.981
_diffrn_measured_fraction_theta_max 0.970
_diffrn_measurement_device 'Eulerian 4-circle diffractometer'
_diffrn_measurement_device_type 'STOE STADIVARI'
_diffrn_measurement_method 'rotation method, \w scans'
_diffrn_radiation_collimation '1.2 mm, 0.6 diameter'
_diffrn_radiation_monochromator 'Graded multilayer mirror'
_diffrn_radiation_probe x-ray
_diffrn_radiation_type 'Cu K\a'
_diffrn_radiation_wavelength 1.54186
_diffrn_reflns_av_R_equivalents 0.0231
_diffrn_reflns_av_unetI/netI 0.0100
_diffrn_reflns_Laue_measured_fraction_full 0.981
_diffrn_reflns_Laue_measured_fraction_max 0.970
_diffrn_reflns_limit_h_max 38
_diffrn_reflns_limit_h_min -38
_diffrn_reflns_limit_k_max 14
_diffrn_reflns_limit_k_min -6
_diffrn_reflns_limit_l_max 21
_diffrn_reflns_limit_l_min -22
_diffrn_reflns_number 56792
_diffrn_reflns_point_group_measured_fraction_full 0.981
_diffrn_reflns_point_group_measured_fraction_max 0.970
_diffrn_reflns_theta_full 67.686
_diffrn_reflns_theta_max 68.838
_diffrn_reflns_theta_min 4.343
_diffrn_source 'Primux 100 micro'
_exptl_absorpt_coefficient_mu 7.427
_exptl_absorpt_correction_T_max 0.7993
_exptl_absorpt_correction_T_min 0.1353
_exptl_absorpt_correction_type multi-scan
_exptl_absorpt_process_details
;
STOE X-Red32, absorption correction by Gaussian integration, analogous to
P. Coppens, "The Evaluation of Absorption and Extinction in Single-Crystal
Structure Analysis", published in: F. R. Ahmed (Editor), "Crystallographic
Computing", Munksgaard, Copenhagen (1970), 255 - 270. Afterwards scaling of
reflection intensities was performed within STOE LANA. J. Koziskova, F. Hahn,
J. Richter, J. Kozisek, Acta Chimica Slovaca, vol. 9, no. 2, 2016, pp. 136-140.
;
_exptl_crystal_colour brown
_exptl_crystal_colour_primary brown
_exptl_crystal_density_diffrn 1.474
_exptl_crystal_description needle
_exptl_crystal_F_000 3216
_exptl_crystal_recrystallization_method
'The material was recrystallised from a mixture of DCM and pentane  by slow evaporation'
_exptl_crystal_size_max 0.35
_exptl_crystal_size_mid 0.15
_exptl_crystal_size_min 0.02
_refine_diff_density_max 1.598
_refine_diff_density_min -1.506
_refine_diff_density_rms 0.107
_refine_ls_extinction_method none
_refine_ls_goodness_of_fit_ref 1.065
_refine_ls_hydrogen_treatment constr
_refine_ls_matrix_type full
_refine_ls_number_parameters 393
_refine_ls_number_reflns 6605
_refine_ls_number_restraints 4
_refine_ls_restrained_S_all 1.065
_refine_ls_R_factor_all 0.0442
_refine_ls_R_factor_gt 0.0422
_refine_ls_shift/su_max 0.004
_refine_ls_shift/su_mean 0.000
_refine_ls_structure_factor_coef Fsqd
_refine_ls_weighting_details 'w=1/[\s^2^(Fo^2^)+(0.0708P)^2^+37.0654P] where P=(Fo^2^+2Fc^2^)/3'
_refine_ls_weighting_scheme calc
_refine_ls_wR_factor_gt 0.1171
_refine_ls_wR_factor_ref 0.1190
_reflns_Friedel_coverage 0.000
_reflns_number_gt 6135
_reflns_number_total 6605
_reflns_threshold_expression 'I > 2\s(I)'
_cod_data_source_file d1ra00514f2.cif
_cod_data_source_block ks82-2
_cod_original_cell_volume 7333.89(17)
_cod_database_code 7242284
_shelx_shelxl_version_number 2017/1
_shelx_space_group_comment
;
The symmetry employed for this shelxl refinement is uniquely defined
by the following loop, which should always be used as a source of
symmetry information in preference to the above space-group names.
They are only intended as comments.
;
_shelx_estimated_absorpt_t_max 0.866
_shelx_estimated_absorpt_t_min 0.181
_olex2_refinement_description
;
1. Fixed Uiso
 At 1.2 times of:
  All C(H) groups
 At 1.5 times of:
  All C(H,H,H) groups
2. Restrained distances
 H19F-H9
 2.1 with sigma of 0.02
 C5-C13 \\sim C5A-C13
 with sigma of 0.02
 C13-C15 \\sim C13-C15A
 with sigma of 0.02
 C13-C16 \\sim C13-C16A
 with sigma of 0.02
3. Uiso/Uaniso restraints and constraints
Uanis(C5A) = Uanis(C5) = Uanis(C16A) = Uanis(C16) = Uanis(C15A) = Uanis(C15)
Uanis(C18) = Uanis(C19) = Uanis(C20) = Uanis(C19A) = Uanis(C20A) = Uanis(C18A)
Uanis(F4A) = Uanis(F4) = Uanis(F5) = Uanis(F6) = Uanis(F5A) = Uanis(F6A)
Uanis(F3) = Uanis(F2) = Uanis(F1)
4. Others
 Sof(C18A)=Sof(H18D)=Sof(H18E)=Sof(H18F)=Sof(C19A)=Sof(H19D)=Sof(H19E)=
 Sof(H19F)=Sof(C20A)=Sof(H20D)=Sof(H20E)=Sof(H20F)=1-FVAR(1)
 Sof(C18)=Sof(H18A)=Sof(H18B)=Sof(H18C)=Sof(C19)=Sof(H19A)=Sof(H19B)=Sof(H19C)=
 Sof(C20)=Sof(H20A)=Sof(H20B)=Sof(H20C)=FVAR(1)
 Sof(C5A)=Sof(H5AA)=Sof(H5AB)=Sof(H5AC)=Sof(C15A)=Sof(H15D)=Sof(H15E)=
 Sof(H15F)=Sof(C16A)=Sof(H16D)=Sof(H16E)=Sof(H16F)=1-FVAR(2)
 Sof(C5)=Sof(H5A)=Sof(H5B)=Sof(H5C)=Sof(C15)=Sof(H15A)=Sof(H15B)=Sof(H15C)=
 Sof(C16)=Sof(H16A)=Sof(H16B)=Sof(H16C)=FVAR(2)
 Sof(F4A)=Sof(F5A)=Sof(F6A)=1-FVAR(3)
 Sof(F4)=Sof(F5)=Sof(F6)=FVAR(3)
5.a Aromatic/amide H refined with riding coordinates:
 C3(H3), C4(H4), C6(H6), C9(H9), C11(H11), C12(H12), C21(H21), C22(H22),
 C23(H23), C24(H24), C25(H25), C26(H26), C27(H27), C28(H28), C29(H29), C30(H30)
5.b Idealised Me refined as rotating group:
 C5(H5A,H5B,H5C), C5A(H5AA,H5AB,H5AC), C15(H15A,H15B,H15C), C15A(H15D,H15E,
 H15F), C16(H16A,H16B,H16C), C16A(H16D,H16E,H16F), C18(H18A,H18B,H18C),
 C18A(H18D,H18E,H18F), C19(H19A,H19B,H19C), C19A(H19D,H19E,H19F), C20(H20A,H20B,
 H20C), C20A(H20D,H20E,H20F)
;
_smtbx_masks_void_probe_radius 1.2
_smtbx_masks_void_truncation_radius 1.2
_olex2_diffrn_ambient_temperature_device 'Oxford Cryosystems'
_olex2_exptl_crystal_mounting_method 'The crystal was mounted on a MITIGEN holder with oil'
_olex2_submission_special_instructions 'No special instructions were received'

loop_
_space_group_symop_operation_xyz
'x, y, z'
'-x+1/2, y, -z'
'x+1/2, y+1/2, z+1/2'
'-x+1, y+1/2, -z+1/2'
'-x, -y, -z'
'x-1/2, -y, z'
'-x+1/2, -y+1/2, -z+1/2'
'x, -y+1/2, z+1/2'

loop_
_atom_site_label
_atom_site_type_symbol
_atom_site_fract_x
_atom_site_fract_y
_atom_site_fract_z
_atom_site_U_iso_or_equiv
_atom_site_adp_type
_atom_site_occupancy
_atom_site_site_symmetry_order
_atom_site_calc_flag
_atom_site_refinement_flags_posn
_atom_site_refinement_flags_adp
_atom_site_refinement_flags_occupancy
_atom_site_disorder_assembly
_atom_site_disorder_group
Re1 Re 0.63321(2) 0.67603(2) 0.48598(2) 0.04099(10) Uani 1 1 d . . . . .
O1 O 0.71845(14) 0.6518(4) 0.5877(3) 0.0801(14) Uani 1 1 d . . . . .
O2 O 0.59705(14) 0.7748(4) 0.6091(2) 0.0696(11) Uani 1 1 d . . . . .
N1 N 0.65126(12) 0.6081(3) 0.3894(2) 0.0422(9) Uani 1 1 d . . . . .
N2 N 0.57888(12) 0.6951(3) 0.3980(2) 0.0406(8) Uani 1 1 d . . . . .
N3 N 0.60999(13) 0.5168(4) 0.5053(2) 0.0489(10) Uani 1 1 d . . . . .
N4 N 0.65293(15) 0.8328(4) 0.4532(2) 0.0512(11) Uani 1 1 d . . . . .
C1 C 0.68483(19) 0.6591(5) 0.5508(3) 0.0531(13) Uani 1 1 d . . . . .
C2 C 0.61115(16) 0.7368(5) 0.5623(3) 0.0520(12) Uani 1 1 d . . . . .
C3 C 0.68789(15) 0.5589(5) 0.3889(3) 0.0501(12) Uani 1 1 d . . . . .
H3 H 0.708431 0.557789 0.432707 0.060 Uiso 1 1 calc R U . . .
C4 C 0.69739(17) 0.5097(5) 0.3282(3) 0.0548(13) Uani 1 1 d . . . . .
H4 H 0.723905 0.475929 0.330773 0.066 Uiso 1 1 calc R U . . .
C5 C 0.6859(6) 0.5511(13) 0.1445(8) 0.119(3) Uani 0.669(13) 1 d D . P A 1
H5A H 0.660085 0.593105 0.128077 0.178 Uiso 0.669(13) 1 calc R U P A 1
H5B H 0.695334 0.520795 0.102340 0.178 Uiso 0.669(13) 1 calc R U P A 1
H5C H 0.707607 0.599131 0.171612 0.178 Uiso 0.669(13) 1 calc R U P A 1
C5A C 0.7071(10) 0.521(2) 0.1593(17) 0.119(3) Uani 0.331(13) 1 d D . P A 2
H5AA H 0.703816 0.498397 0.108387 0.178 Uiso 0.331(13) 1 calc R U P A 2
H5AB H 0.735992 0.507501 0.184712 0.178 Uiso 0.331(13) 1 calc R U P A 2
H5AC H 0.700621 0.598846 0.161610 0.178 Uiso 0.331(13) 1 calc R U P A 2
C6 C 0.63048(16) 0.5646(4) 0.2633(3) 0.0479(11) Uani 1 1 d . . . . .
H6 H 0.609962 0.569557 0.219645 0.058 Uiso 1 1 calc R U . . .
C7 C 0.62277(14) 0.6117(4) 0.3259(2) 0.0407(10) Uani 1 1 d . . . . .
C8 C 0.58308(15) 0.6679(4) 0.3296(3) 0.0411(10) Uani 1 1 d . . . . .
C9 C 0.55271(17) 0.6943(5) 0.2696(3) 0.0515(12) Uani 1 1 d . . . . .
H9 H 0.556731 0.675349 0.222472 0.062 Uiso 1 1 calc DR U . . .
C10 C 0.51623(17) 0.7483(5) 0.2773(3) 0.0586(14) Uani 1 1 d . . . . .
C11 C 0.51183(17) 0.7715(5) 0.3474(3) 0.0566(13) Uani 1 1 d . . . . .
H11 H 0.487090 0.806232 0.355383 0.068 Uiso 1 1 calc R U . . .
C12 C 0.54297(15) 0.7447(5) 0.4052(3) 0.0506(12) Uani 1 1 d . . . . .
H12 H 0.539119 0.761775 0.452659 0.061 Uiso 1 1 calc R U . . .
C13 C 0.6771(2) 0.4544(7) 0.1955(3) 0.077(2) Uani 1 1 d D . . . .
C14 C 0.66813(17) 0.5097(5) 0.2633(3) 0.0527(12) Uani 1 1 d . . . . .
C15 C 0.7186(5) 0.3932(15) 0.2101(7) 0.119(3) Uani 0.669(13) 1 d D . P A 1
H15A H 0.723872 0.363381 0.164460 0.178 Uiso 0.669(13) 1 calc R U P A 1
H15B H 0.717334 0.333320 0.244263 0.178 Uiso 0.669(13) 1 calc R U P A 1
H15C H 0.741181 0.443622 0.231063 0.178 Uiso 0.669(13) 1 calc R U P A 1
C15A C 0.6864(13) 0.3334(17) 0.2159(15) 0.119(3) Uani 0.331(13) 1 d D . P A 2
H15D H 0.695393 0.295692 0.175706 0.178 Uiso 0.331(13) 1 calc R U P A 2
H15E H 0.661056 0.298467 0.225622 0.178 Uiso 0.331(13) 1 calc R U P A 2
H15F H 0.708725 0.329314 0.259490 0.178 Uiso 0.331(13) 1 calc R U P A 2
C16 C 0.6385(5) 0.4073(16) 0.1497(8) 0.119(3) Uani 0.669(13) 1 d D . P A 1
H16A H 0.616845 0.463942 0.139132 0.178 Uiso 0.669(13) 1 calc R U P A 1
H16B H 0.628404 0.346747 0.175726 0.178 Uiso 0.669(13) 1 calc R U P A 1
H16C H 0.644847 0.380116 0.104076 0.178 Uiso 0.669(13) 1 calc R U P A 1
C16A C 0.6392(8) 0.452(3) 0.1330(14) 0.119(3) Uani 0.331(13) 1 d D . P A 2
H16D H 0.633012 0.526102 0.114240 0.178 Uiso 0.331(13) 1 calc R U P A 2
H16E H 0.614944 0.422913 0.150383 0.178 Uiso 0.331(13) 1 calc R U P A 2
H16F H 0.645184 0.404711 0.094166 0.178 Uiso 0.331(13) 1 calc R U P A 2
C17 C 0.4837(2) 0.7840(7) 0.2109(4) 0.081(2) Uani 1 1 d . . . . .
C18 C 0.4682(5) 0.6812(12) 0.1676(7) 0.120(3) Uani 0.762(10) 1 d . . P B 3
H18A H 0.491912 0.644648 0.152744 0.180 Uiso 0.762(10) 1 calc R U P B 3
H18B H 0.447375 0.701498 0.124368 0.180 Uiso 0.762(10) 1 calc R U P B 3
H18C H 0.455517 0.631556 0.197858 0.180 Uiso 0.762(10) 1 calc R U P B 3
C18A C 0.4383(13) 0.735(5) 0.228(2) 0.120(3) Uani 0.238(10) 1 d . . P B 4
H18D H 0.437350 0.655235 0.221944 0.180 Uiso 0.238(10) 1 calc R U P B 4
H18E H 0.414598 0.768210 0.194938 0.180 Uiso 0.238(10) 1 calc R U P B 4
H18F H 0.436489 0.752612 0.278543 0.180 Uiso 0.238(10) 1 calc R U P B 4
C19 C 0.5056(4) 0.8556(14) 0.1608(7) 0.120(3) Uani 0.762(10) 1 d . . P B 3
H19A H 0.519313 0.918094 0.188426 0.180 Uiso 0.762(10) 1 calc R U P B 3
H19B H 0.484587 0.882031 0.119468 0.180 Uiso 0.762(10) 1 calc R U P B 3
H19C H 0.526515 0.811527 0.143017 0.180 Uiso 0.762(10) 1 calc R U P B 3
C19A C 0.4940(14) 0.753(5) 0.139(2) 0.120(3) Uani 0.238(10) 1 d . . P B 4
H19D H 0.475191 0.791335 0.099627 0.180 Uiso 0.238(10) 1 calc R U P B 4
H19E H 0.490450 0.673500 0.131609 0.180 Uiso 0.238(10) 1 calc R U P B 4
H19F H 0.523080 0.772674 0.138528 0.180 Uiso 0.238(10) 1 calc DR U P B 4
C20 C 0.4486(5) 0.8498(15) 0.2298(7) 0.120(3) Uani 0.762(10) 1 d . . P B 3
H20A H 0.434557 0.806898 0.261828 0.180 Uiso 0.762(10) 1 calc R U P B 3
H20B H 0.428485 0.868427 0.185260 0.180 Uiso 0.762(10) 1 calc R U P B 3
H20C H 0.459888 0.917153 0.254612 0.180 Uiso 0.762(10) 1 calc R U P B 3
C20A C 0.4748(15) 0.905(4) 0.218(2) 0.120(3) Uani 0.238(10) 1 d . . P B 4
H20D H 0.466326 0.917719 0.264583 0.180 Uiso 0.238(10) 1 calc R U P B 4
H20E H 0.452198 0.927286 0.178178 0.180 Uiso 0.238(10) 1 calc R U P B 4
H20F H 0.500111 0.947037 0.216536 0.180 Uiso 0.238(10) 1 calc R U P B 4
C21 C 0.57208(19) 0.5022(6) 0.5224(4) 0.0667(16) Uani 1 1 d . . . . .
H21 H 0.555188 0.564914 0.524852 0.080 Uiso 1 1 calc R U . . .
C22 C 0.5567(2) 0.4020(7) 0.5365(4) 0.080(2) Uani 1 1 d . . . . .
H22 H 0.530279 0.395694 0.550194 0.097 Uiso 1 1 calc R U . . .
C23 C 0.5806(3) 0.3097(6) 0.5303(5) 0.081(2) Uani 1 1 d . . . . .
H23 H 0.570250 0.238789 0.537353 0.098 Uiso 1 1 calc R U . . .
C24 C 0.6184(3) 0.3220(5) 0.5142(4) 0.075(2) Uani 1 1 d . . . . .
H24 H 0.635514 0.259963 0.511256 0.090 Uiso 1 1 calc R U . . .
C25 C 0.6324(2) 0.4255(5) 0.5018(3) 0.0616(14) Uani 1 1 d . . . . .
H25 H 0.659376 0.432549 0.490288 0.074 Uiso 1 1 calc R U . . .
C26 C 0.6918(2) 0.8488(6) 0.4396(4) 0.0688(16) Uani 1 1 d . . . . .
H26 H 0.710287 0.788126 0.442460 0.083 Uiso 1 1 calc R U . . .
C27 C 0.7052(3) 0.9490(8) 0.4220(4) 0.091(3) Uani 1 1 d . . . . .
H27 H 0.733029 0.957730 0.414826 0.109 Uiso 1 1 calc R U . . .
C28 C 0.6792(4) 1.0357(8) 0.4146(4) 0.103(3) Uani 1 1 d . . . . .
H28 H 0.688103 1.105079 0.400645 0.124 Uiso 1 1 calc R U . . .
C29 C 0.6403(3) 1.0219(6) 0.4274(4) 0.091(3) Uani 1 1 d . . . . .
H29 H 0.621469 1.082059 0.422834 0.110 Uiso 1 1 calc R U . . .
C30 C 0.6277(2) 0.9200(5) 0.4472(3) 0.0646(15) Uani 1 1 d . . . . .
H30 H 0.600315 0.911882 0.456663 0.078 Uiso 1 1 calc R U . . .
P1 P 0.750000 0.29406(18) 0.500000 0.0683(6) Uani 1 2 d S T P . .
F1 F 0.73215(17) 0.2032(5) 0.5428(3) 0.1235(12) Uani 1 1 d . . . . .
F2 F 0.70705(17) 0.2941(5) 0.4415(3) 0.1235(12) Uani 1 1 d . . . . .
F3 F 0.76691(16) 0.3887(5) 0.4595(3) 0.1235(12) Uani 1 1 d . . . . .
P2 P 0.500000 1.000000 0.500000 0.0630(6) Uani 1 2 d S . P . .
F4 F 0.5007(2) 0.8690(6) 0.5108(4) 0.0965(13) Uani 0.770(6) 1 d . . P C 5
F4A F 0.5382(6) 0.9370(17) 0.5453(13) 0.0965(13) Uani 0.230(6) 1 d . . P C 6
F5 F 0.52756(19) 1.0121(5) 0.5790(4) 0.0965(13) Uani 0.770(6) 1 d . . P C 5
F5A F 0.5202(7) 1.1143(19) 0.5174(14) 0.0965(13) Uani 0.230(6) 1 d . . P C 6
F6 F 0.4594(2) 1.0071(5) 0.5339(4) 0.0965(13) Uani 0.770(6) 1 d . . P C 5
F6A F 0.5225(8) 0.9886(19) 0.4291(15) 0.0965(13) Uani 0.230(6) 1 d . . P C 6

loop_
_atom_site_aniso_label
_atom_site_aniso_U_11
_atom_site_aniso_U_22
_atom_site_aniso_U_33
_atom_site_aniso_U_23
_atom_site_aniso_U_13
_atom_site_aniso_U_12
Re1 0.03959(15) 0.04937(17) 0.03403(14) -0.00436(8) 0.00748(9) 0.00363(8)
O1 0.051(2) 0.104(4) 0.073(3) -0.008(3) -0.017(2) 0.016(2)
O2 0.076(3) 0.090(3) 0.049(2) -0.015(2) 0.026(2) 0.015(2)
N1 0.041(2) 0.050(2) 0.0370(19) -0.0025(16) 0.0100(16) 0.0035(17)
N2 0.036(2) 0.047(2) 0.039(2) -0.0055(16) 0.0079(16) 0.0033(16)
N3 0.051(2) 0.059(3) 0.036(2) 0.0009(18) 0.0078(17) 0.000(2)
N4 0.057(3) 0.053(3) 0.040(2) -0.0071(17) 0.0018(19) -0.0053(19)
C1 0.060(3) 0.057(3) 0.045(3) -0.011(2) 0.017(3) 0.003(2)
C2 0.049(3) 0.060(3) 0.043(3) 0.000(2) 0.002(2) 0.005(2)
C3 0.040(2) 0.067(3) 0.043(3) -0.003(2) 0.008(2) 0.009(2)
C4 0.047(3) 0.069(4) 0.051(3) -0.003(2) 0.016(2) 0.013(2)
C5 0.132(6) 0.155(9) 0.079(4) -0.032(5) 0.045(5) 0.041(5)
C5A 0.132(6) 0.155(9) 0.079(4) -0.032(5) 0.045(5) 0.041(5)
C6 0.050(3) 0.056(3) 0.039(2) -0.004(2) 0.012(2) 0.003(2)
C7 0.042(2) 0.045(3) 0.037(2) 0.0008(18) 0.0106(18) 0.0026(19)
C8 0.040(2) 0.045(3) 0.038(2) -0.0043(18) 0.0086(19) 0.0017(18)
C9 0.052(3) 0.063(3) 0.040(3) -0.005(2) 0.009(2) 0.012(2)
C10 0.050(3) 0.069(4) 0.052(3) -0.007(3) -0.001(2) 0.012(3)
C11 0.044(3) 0.068(4) 0.057(3) -0.012(3) 0.009(2) 0.015(2)
C12 0.044(3) 0.065(3) 0.044(3) -0.008(2) 0.011(2) 0.008(2)
C13 0.074(4) 0.111(6) 0.050(3) -0.020(3) 0.021(3) 0.022(4)
C14 0.057(3) 0.060(3) 0.045(3) -0.003(2) 0.020(2) 0.009(2)
C15 0.132(6) 0.155(9) 0.079(4) -0.032(5) 0.045(5) 0.041(5)
C15A 0.132(6) 0.155(9) 0.079(4) -0.032(5) 0.045(5) 0.041(5)
C16 0.132(6) 0.155(9) 0.079(4) -0.032(5) 0.045(5) 0.041(5)
C16A 0.132(6) 0.155(9) 0.079(4) -0.032(5) 0.045(5) 0.041(5)
C17 0.067(4) 0.115(6) 0.053(3) -0.009(4) -0.009(3) 0.038(4)
C18 0.099(5) 0.161(8) 0.083(4) 0.014(5) -0.021(4) 0.039(5)
C18A 0.099(5) 0.161(8) 0.083(4) 0.014(5) -0.021(4) 0.039(5)
C19 0.099(5) 0.161(8) 0.083(4) 0.014(5) -0.021(4) 0.039(5)
C19A 0.099(5) 0.161(8) 0.083(4) 0.014(5) -0.021(4) 0.039(5)
C20 0.099(5) 0.161(8) 0.083(4) 0.014(5) -0.021(4) 0.039(5)
C20A 0.099(5) 0.161(8) 0.083(4) 0.014(5) -0.021(4) 0.039(5)
C21 0.050(3) 0.083(4) 0.066(4) 0.008(3) 0.009(3) -0.004(3)
C22 0.068(4) 0.089(5) 0.081(5) 0.020(4) 0.007(3) -0.023(4)
C23 0.079(5) 0.073(5) 0.084(5) 0.014(4) -0.004(4) -0.029(4)
C24 0.102(6) 0.054(4) 0.066(4) 0.006(3) 0.010(4) -0.004(3)
C25 0.071(4) 0.058(4) 0.058(3) 0.006(3) 0.018(3) -0.001(3)
C26 0.062(4) 0.081(4) 0.063(4) -0.006(3) 0.014(3) -0.017(3)
C27 0.096(6) 0.098(6) 0.077(5) 0.007(4) 0.011(4) -0.047(5)
C28 0.146(9) 0.078(6) 0.073(5) 0.002(4) -0.010(5) -0.060(6)
C29 0.136(8) 0.058(4) 0.069(4) -0.006(3) -0.009(5) -0.007(4)
C30 0.078(4) 0.054(3) 0.058(3) -0.006(3) 0.005(3) -0.001(3)
P1 0.0623(13) 0.0384(10) 0.0965(17) 0.000 -0.0020(12) 0.000
F1 0.100(2) 0.114(2) 0.137(3) 0.0439(19) -0.0218(18) -0.0356(17)
F2 0.100(2) 0.114(2) 0.137(3) 0.0439(19) -0.0218(18) -0.0356(17)
F3 0.100(2) 0.114(2) 0.137(3) 0.0439(19) -0.0218(18) -0.0356(17)
P2 0.0537(11) 0.0564(12) 0.0871(15) -0.0201(11) 0.0338(11) -0.0003(9)
F4 0.092(3) 0.085(2) 0.125(3) -0.021(2) 0.052(2) 0.0021(19)
F4A 0.092(3) 0.085(2) 0.125(3) -0.021(2) 0.052(2) 0.0021(19)
F5 0.092(3) 0.085(2) 0.125(3) -0.021(2) 0.052(2) 0.0021(19)
F5A 0.092(3) 0.085(2) 0.125(3) -0.021(2) 0.052(2) 0.0021(19)
F6 0.092(3) 0.085(2) 0.125(3) -0.021(2) 0.052(2) 0.0021(19)
F6A 0.092(3) 0.085(2) 0.125(3) -0.021(2) 0.052(2) 0.0021(19)

loop_
_atom_type_symbol
_atom_type_description
_atom_type_scat_dispersion_real
_atom_type_scat_dispersion_imag
_atom_type_scat_source
C C 0.0181 0.0091 'International Tables Vol C Tables 4.2.6.8 and 6.1.1.4'
H H 0.0000 0.0000 'International Tables Vol C Tables 4.2.6.8 and 6.1.1.4'
F F 0.0727 0.0534 'International Tables Vol C Tables 4.2.6.8 and 6.1.1.4'
N N 0.0311 0.0180 'International Tables Vol C Tables 4.2.6.8 and 6.1.1.4'
O O 0.0492 0.0322 'International Tables Vol C Tables 4.2.6.8 and 6.1.1.4'
P P 0.2955 0.4335 'International Tables Vol C Tables 4.2.6.8 and 6.1.1.4'
Re Re -5.2083 5.8923 'International Tables Vol C Tables 4.2.6.8 and 6.1.1.4'

loop_
_geom_angle_atom_site_label_1
_geom_angle_atom_site_label_2
_geom_angle_atom_site_label_3
_geom_angle
_geom_angle_site_symmetry_1
_geom_angle_site_symmetry_3
_geom_angle_publ_flag
N2 Re1 N1 73.99(14) . . ?
N3 Re1 N1 87.68(15) . . ?
N3 Re1 N2 87.99(16) . . ?
N3 Re1 N4 173.15(16) . . ?
N4 Re1 N1 87.38(16) . . ?
N4 Re1 N2 86.09(16) . . ?
C1 Re1 N1 98.07(19) . . ?
C1 Re1 N2 171.35(19) . . ?
C1 Re1 N3 95.2(2) . . ?
C1 Re1 N4 90.2(2) . . ?
C1 Re1 C2 88.8(2) . . ?
C2 Re1 N1 173.12(18) . . ?
C2 Re1 N2 99.16(18) . . ?
C2 Re1 N3 91.5(2) . . ?
C2 Re1 N4 92.8(2) . . ?
C3 N1 Re1 124.6(3) . . ?
C3 N1 C7 117.4(4) . . ?
C7 N1 Re1 117.9(3) . . ?
C8 N2 Re1 118.0(3) . . ?
C12 N2 Re1 124.2(3) . . ?
C12 N2 C8 117.3(4) . . ?
C21 N3 Re1 122.1(4) . . ?
C25 N3 Re1 122.1(4) . . ?
C25 N3 C21 115.9(5) . . ?
C26 N4 Re1 121.8(4) . . ?
C30 N4 Re1 121.3(4) . . ?
C30 N4 C26 116.8(6) . . ?
O1 C1 Re1 175.2(5) . . ?
O2 C2 Re1 179.2(5) . . ?
N1 C3 H3 118.3 . . ?
N1 C3 C4 123.5(5) . . ?
C4 C3 H3 118.3 . . ?
C3 C4 H4 120.1 . . ?
C3 C4 C14 119.8(5) . . ?
C14 C4 H4 120.1 . . ?
H5A C5 H5B 109.5 . . ?
H5A C5 H5C 109.5 . . ?
H5B C5 H5C 109.5 . . ?
C13 C5 H5A 109.5 . . ?
C13 C5 H5B 109.5 . . ?
C13 C5 H5C 109.5 . . ?
H5AA C5A H5AB 109.5 . . ?
H5AA C5A H5AC 109.5 . . ?
H5AB C5A H5AC 109.5 . . ?
C13 C5A H5AA 109.5 . . ?
C13 C5A H5AB 109.5 . . ?
C13 C5A H5AC 109.5 . . ?
C7 C6 H6 119.6 . . ?
C7 C6 C14 120.9(5) . . ?
C14 C6 H6 119.6 . . ?
N1 C7 C6 121.8(4) . . ?
N1 C7 C8 115.1(4) . . ?
C6 C7 C8 123.1(4) . . ?
N2 C8 C7 114.4(4) . . ?
N2 C8 C9 121.5(4) . . ?
C9 C8 C7 124.0(4) . . ?
C8 C9 H9 119.6 . . ?
C8 C9 C10 120.8(5) . . ?
C10 C9 H9 119.6 . . ?
C9 C10 C17 121.0(5) . . ?
C11 C10 C9 116.8(5) . . ?
C11 C10 C17 122.1(5) . . ?
C10 C11 H11 119.9 . . ?
C12 C11 C10 120.2(5) . . ?
C12 C11 H11 119.9 . . ?
N2 C12 C11 123.2(5) . . ?
N2 C12 H12 118.4 . . ?
C11 C12 H12 118.4 . . ?
C5A C13 C15A 120.5(18) . . ?
C14 C13 C5 105.3(7) . . ?
C14 C13 C5A 112.6(12) . . ?
C14 C13 C15A 106.1(11) . . ?
C14 C13 C16A 113.1(13) . . ?
C15 C13 C5 102.3(10) . . ?
C15 C13 C14 112.4(7) . . ?
C16 C13 C5 100.0(10) . . ?
C16 C13 C14 111.9(8) . . ?
C16 C13 C15 122.1(11) . . ?
C16A C13 C5A 99.2(19) . . ?
C16A C13 C15A 105(2) . . ?
C4 C14 C6 116.5(5) . . ?
C4 C14 C13 121.4(5) . . ?
C6 C14 C13 122.1(5) . . ?
C13 C15 H15A 109.5 . . ?
C13 C15 H15B 109.5 . . ?
C13 C15 H15C 109.5 . . ?
H15A C15 H15B 109.5 . . ?
H15A C15 H15C 109.5 . . ?
H15B C15 H15C 109.5 . . ?
C13 C15A H15D 109.5 . . ?
C13 C15A H15E 109.5 . . ?
C13 C15A H15F 109.5 . . ?
H15D C15A H15E 109.5 . . ?
H15D C15A H15F 109.5 . . ?
H15E C15A H15F 109.5 . . ?
C13 C16 H16A 109.5 . . ?
C13 C16 H16B 109.5 . . ?
C13 C16 H16C 109.5 . . ?
H16A C16 H16B 109.5 . . ?
H16A C16 H16C 109.5 . . ?
H16B C16 H16C 109.5 . . ?
C13 C16A H16D 109.5 . . ?
C13 C16A H16E 109.5 . . ?
C13 C16A H16F 109.5 . . ?
H16D C16A H16E 109.5 . . ?
H16D C16A H16F 109.5 . . ?
H16E C16A H16F 109.5 . . ?
C10 C17 C18A 103.3(13) . . ?
C10 C17 C19 109.1(7) . . ?
C18 C17 C10 107.5(7) . . ?
C18 C17 C19 106.4(10) . . ?
C19A C17 C10 114.6(14) . . ?
C19A C17 C18A 117(3) . . ?
C19A C17 C20A 114(3) . . ?
C20 C17 C10 113.3(7) . . ?
C20 C17 C18 112.5(11) . . ?
C20 C17 C19 107.8(11) . . ?
C20A C17 C10 108.5(15) . . ?
C20A C17 C18A 98(3) . . ?
C17 C18 H18A 109.5 . . ?
C17 C18 H18B 109.5 . . ?
C17 C18 H18C 109.5 . . ?
H18A C18 H18B 109.5 . . ?
H18A C18 H18C 109.5 . . ?
H18B C18 H18C 109.5 . . ?
C17 C18A H18D 109.5 . . ?
C17 C18A H18E 109.5 . . ?
C17 C18A H18F 109.5 . . ?
H18D C18A H18E 109.5 . . ?
H18D C18A H18F 109.5 . . ?
H18E C18A H18F 109.5 . . ?
C17 C19 H19A 109.5 . . ?
C17 C19 H19B 109.5 . . ?
C17 C19 H19C 109.5 . . ?
H19A C19 H19B 109.5 . . ?
H19A C19 H19C 109.5 . . ?
H19B C19 H19C 109.5 . . ?
C17 C19A H19D 109.5 . . ?
C17 C19A H19E 109.5 . . ?
C17 C19A H19F 109.5 . . ?
H19D C19A H19E 109.5 . . ?
H19D C19A H19F 109.5 . . ?
H19E C19A H19F 109.5 . . ?
C17 C20 H20A 109.5 . . ?
C17 C20 H20B 109.5 . . ?
C17 C20 H20C 109.5 . . ?
H20A C20 H20B 109.5 . . ?
H20A C20 H20C 109.5 . . ?
H20B C20 H20C 109.5 . . ?
C17 C20A H20D 109.5 . . ?
C17 C20A H20E 109.5 . . ?
C17 C20A H20F 109.5 . . ?
H20D C20A H20E 109.5 . . ?
H20D C20A H20F 109.5 . . ?
H20E C20A H20F 109.5 . . ?
N3 C21 H21 118.2 . . ?
N3 C21 C22 123.6(7) . . ?
C22 C21 H21 118.2 . . ?
C21 C22 H22 120.8 . . ?
C21 C22 C23 118.3(7) . . ?
C23 C22 H22 120.8 . . ?
C22 C23 H23 120.4 . . ?
C24 C23 C22 119.2(6) . . ?
C24 C23 H23 120.4 . . ?
C23 C24 H24 120.2 . . ?
C23 C24 C25 119.6(7) . . ?
C25 C24 H24 120.2 . . ?
N3 C25 C24 123.4(6) . . ?
N3 C25 H25 118.3 . . ?
C24 C25 H25 118.3 . . ?
N4 C26 H26 118.9 . . ?
N4 C26 C27 122.2(8) . . ?
C27 C26 H26 118.9 . . ?
C26 C27 H27 119.8 . . ?
C28 C27 C26 120.4(8) . . ?
C28 C27 H27 119.8 . . ?
C27 C28 H28 120.7 . . ?
C27 C28 C29 118.6(8) . . ?
C29 C28 H28 120.7 . . ?
C28 C29 H29 120.0 . . ?
C28 C29 C30 120.0(9) . . ?
C30 C29 H29 120.0 . . ?
N4 C30 C29 121.9(7) . . ?
N4 C30 H30 119.0 . . ?
C29 C30 H30 119.0 . . ?
F1 P1 F1 88.7(6) . 2_656 ?
F1 P1 F2 89.4(3) . . ?
F1 P1 F2 90.7(3) . 2_656 ?
F1 P1 F2 89.4(3) 2_656 2_656 ?
F1 P1 F2 90.7(3) 2_656 . ?
F2 P1 F2 179.9(4) . 2_656 ?
F3 P1 F1 94.1(4) 2_656 . ?
F3 P1 F1 94.1(4) . 2_656 ?
F3 P1 F1 177.2(4) 2_656 2_656 ?
F3 P1 F1 177.2(4) . . ?
F3 P1 F2 90.6(3) . . ?
F3 P1 F2 89.3(3) . 2_656 ?
F3 P1 F2 89.3(3) 2_656 . ?
F3 P1 F2 90.6(3) 2_656 2_656 ?
F3 P1 F3 83.2(5) 2_656 . ?
F4 P2 F6A 91.2(8) 5_676 5_676 ?
F4 P2 F6A 88.8(9) . 5_676 ?
F4A P2 F6A 87.9(12) 5_676 5_676 ?
F4A P2 F6A 92.1(12) . 5_676 ?
F4A P2 F6A 87.9(12) . . ?
F4A P2 F6A 92.1(12) 5_676 . ?
F5 P2 F4 89.1(4) . . ?
F5 P2 F4 90.9(4) 5_676 . ?
F5 P2 F5 180.0 5_676 . ?
F5 P2 F6 88.8(4) . . ?
F5 P2 F6 91.2(4) 5_676 . ?
F5 P2 F6A 59.6(10) . 5_676 ?
F5 P2 F6A 120.4(10) 5_676 5_676 ?
F5A P2 F4A 85.8(12) 5_676 . ?
F5A P2 F4A 94.1(12) . . ?
F5A P2 F5A 180.0 5_676 . ?
F5A P2 F6A 90.4(11) . . ?
F5A P2 F6A 89.6(11) 5_676 . ?
F5A P2 F6A 90.4(11) 5_676 5_676 ?
F5A P2 F6A 89.6(11) . 5_676 ?
F6 P2 F4 90.3(3) 5_676 . ?
F6 P2 F4 89.7(3) . . ?
F6 P2 F6A 150.9(9) 5_676 5_676 ?
F6 P2 F6A 29.1(9) . 5_676 ?
F6A P2 F6A 180.0 5_676 . ?

loop_
_geom_bond_atom_site_label_1
_geom_bond_atom_site_label_2
_geom_bond_distance
_geom_bond_site_symmetry_2
_geom_bond_publ_flag
Re1 N1 2.182(4) . ?
Re1 N2 2.177(4) . ?
Re1 N3 2.145(4) . ?
Re1 N4 2.150(4) . ?
Re1 C1 1.878(6) . ?
Re1 C2 1.883(5) . ?
O1 C1 1.175(7) . ?
O2 C2 1.168(6) . ?
N1 C3 1.338(6) . ?
N1 C7 1.357(6) . ?
N2 C8 1.362(6) . ?
N2 C12 1.349(6) . ?
N3 C21 1.351(7) . ?
N3 C25 1.343(7) . ?
N4 C26 1.357(8) . ?
N4 C30 1.337(8) . ?
C3 H3 0.9500 . ?
C3 C4 1.381(7) . ?
C4 H4 0.9500 . ?
C4 C14 1.388(8) . ?
C5 H5A 0.9800 . ?
C5 H5B 0.9800 . ?
C5 H5C 0.9800 . ?
C5 C13 1.583(16) . ?
C5A H5AA 0.9800 . ?
C5A H5AB 0.9800 . ?
C5A H5AC 0.9800 . ?
C5A C13 1.53(2) . ?
C6 H6 0.9500 . ?
C6 C7 1.378(7) . ?
C6 C14 1.399(7) . ?
C7 C8 1.479(6) . ?
C8 C9 1.380(7) . ?
C9 H9 0.9500 . ?
C9 C10 1.393(8) . ?
C10 C11 1.383(8) . ?
C10 C17 1.528(8) . ?
C11 H11 0.9500 . ?
C11 C12 1.368(7) . ?
C12 H12 0.9500 . ?
C13 C14 1.522(7) . ?
C13 C15 1.520(14) . ?
C13 C15A 1.542(19) . ?
C13 C16 1.488(15) . ?
C13 C16A 1.523(19) . ?
C15 H15A 0.9800 . ?
C15 H15B 0.9800 . ?
C15 H15C 0.9800 . ?
C15A H15D 0.9800 . ?
C15A H15E 0.9800 . ?
C15A H15F 0.9800 . ?
C16 H16A 0.9800 . ?
C16 H16B 0.9800 . ?
C16 H16C 0.9800 . ?
C16A H16D 0.9800 . ?
C16A H16E 0.9800 . ?
C16A H16F 0.9800 . ?
C17 C18 1.525(16) . ?
C17 C18A 1.69(5) . ?
C17 C19 1.559(18) . ?
C17 C19A 1.51(5) . ?
C17 C20 1.499(16) . ?
C17 C20A 1.51(5) . ?
C18 H18A 0.9800 . ?
C18 H18B 0.9800 . ?
C18 H18C 0.9800 . ?
C18A H18D 0.9800 . ?
C18A H18E 0.9800 . ?
C18A H18F 0.9800 . ?
C19 H19A 0.9800 . ?
C19 H19B 0.9800 . ?
C19 H19C 0.9800 . ?
C19A H19D 0.9800 . ?
C19A H19E 0.9800 . ?
C19A H19F 0.9800 . ?
C20 H20A 0.9800 . ?
C20 H20B 0.9800 . ?
C20 H20C 0.9800 . ?
C20A H20D 0.9800 . ?
C20A H20E 0.9800 . ?
C20A H20F 0.9800 . ?
C21 H21 0.9500 . ?
C21 C22 1.370(10) . ?
C22 H22 0.9500 . ?
C22 C23 1.390(11) . ?
C23 H23 0.9500 . ?
C23 C24 1.334(12) . ?
C24 H24 0.9500 . ?
C24 C25 1.381(9) . ?
C25 H25 0.9500 . ?
C26 H26 0.9500 . ?
C26 C27 1.364(10) . ?
C27 H27 0.9500 . ?
C27 C28 1.345(14) . ?
C28 H28 0.9500 . ?
C28 C29 1.351(13) . ?
C29 H29 0.9500 . ?
C29 C30 1.384(10) . ?
C30 H30 0.9500 . ?
P1 F1 1.552(5) . ?
P1 F1 1.552(5) 2_656 ?
P1 F2 1.595(5) . ?
P1 F2 1.595(5) 2_656 ?
P1 F3 1.546(5) . ?
P1 F3 1.546(5) 2_656 ?
P2 F4 1.613(7) . ?
P2 F4 1.613(7) 5_676 ?
P2 F4A 1.56(2) . ?
P2 F4A 1.56(2) 5_676 ?
P2 F5 1.579(7) . ?
P2 F5 1.579(7) 5_676 ?
P2 F5A 1.55(2) . ?
P2 F5A 1.55(2) 5_676 ?
P2 F6 1.584(6) 5_676 ?
P2 F6 1.584(6) . ?
P2 F6A 1.65(2) 5_676 ?
P2 F6A 1.65(2) . ?

loop_
_geom_torsion_atom_site_label_1
_geom_torsion_atom_site_label_2
_geom_torsion_atom_site_label_3
_geom_torsion_atom_site_label_4
_geom_torsion
_geom_torsion_site_symmetry_1
_geom_torsion_site_symmetry_2
_geom_torsion_site_symmetry_3
_geom_torsion_site_symmetry_4
_geom_torsion_publ_flag
Re1 N1 C3 C4 175.2(4) . . . . ?
Re1 N1 C7 C6 -175.8(4) . . . . ?
Re1 N1 C7 C8 3.3(5) . . . . ?
Re1 N2 C8 C7 9.3(5) . . . . ?
Re1 N2 C8 C9 -169.1(4) . . . . ?
Re1 N2 C12 C11 169.2(5) . . . . ?
Re1 N3 C21 C22 -178.6(5) . . . . ?
Re1 N3 C25 C24 179.8(5) . . . . ?
Re1 N4 C26 C27 -177.0(5) . . . . ?
Re1 N4 C30 C29 178.8(5) . . . . ?
N1 C3 C4 C14 0.0(9) . . . . ?
N1 C7 C8 N2 -8.1(6) . . . . ?
N1 C7 C8 C9 170.2(5) . . . . ?
N2 C8 C9 C10 -1.1(8) . . . . ?
N3 C21 C22 C23 -2.4(11) . . . . ?
N4 C26 C27 C28 -2.7(12) . . . . ?
C3 N1 C7 C6 1.4(7) . . . . ?
C3 N1 C7 C8 -179.4(4) . . . . ?
C3 C4 C14 C6 2.3(9) . . . . ?
C3 C4 C14 C13 -178.8(6) . . . . ?
C5 C13 C14 C4 -105.3(10) . . . . ?
C5 C13 C14 C6 73.5(10) . . . . ?
C5A C13 C14 C4 -75.5(18) . . . . ?
C5A C13 C14 C6 103.4(17) . . . . ?
C6 C7 C8 N2 171.0(5) . . . . ?
C6 C7 C8 C9 -10.7(8) . . . . ?
C7 N1 C3 C4 -1.9(8) . . . . ?
C7 C6 C14 C4 -2.7(8) . . . . ?
C7 C6 C14 C13 178.4(6) . . . . ?
C7 C8 C9 C10 -179.4(5) . . . . ?
C8 N2 C12 C11 -2.2(8) . . . . ?
C8 C9 C10 C11 -1.3(9) . . . . ?
C8 C9 C10 C17 176.2(6) . . . . ?
C9 C10 C11 C12 2.0(10) . . . . ?
C9 C10 C17 C18 60.4(11) . . . . ?
C9 C10 C17 C18A 130(2) . . . . ?
C9 C10 C17 C19 -54.6(11) . . . . ?
C9 C10 C17 C19A 2(3) . . . . ?
C9 C10 C17 C20 -174.7(11) . . . . ?
C9 C10 C17 C20A -127(2) . . . . ?
C10 C11 C12 N2 -0.2(10) . . . . ?
C11 C10 C17 C18 -122.2(9) . . . . ?
C11 C10 C17 C18A -53(2) . . . . ?
C11 C10 C17 C19 122.9(9) . . . . ?
C11 C10 C17 C19A 179(3) . . . . ?
C11 C10 C17 C20 2.8(14) . . . . ?
C11 C10 C17 C20A 50(3) . . . . ?
C12 N2 C8 C7 -178.7(4) . . . . ?
C12 N2 C8 C9 2.8(7) . . . . ?
C14 C6 C7 N1 0.9(8) . . . . ?
C14 C6 C7 C8 -178.2(5) . . . . ?
C15 C13 C14 C4 5.3(13) . . . . ?
C15 C13 C14 C6 -175.8(10) . . . . ?
C15A C13 C14 C4 58.3(18) . . . . ?
C15A C13 C14 C6 -122.8(17) . . . . ?
C16 C13 C14 C4 146.9(10) . . . . ?
C16 C13 C14 C6 -34.2(12) . . . . ?
C16A C13 C14 C4 173.1(18) . . . . ?
C16A C13 C14 C6 -8(2) . . . . ?
C17 C10 C11 C12 -175.6(7) . . . . ?
C21 N3 C25 C24 0.5(9) . . . . ?
C21 C22 C23 C24 3.1(11) . . . . ?
C22 C23 C24 C25 -2.0(12) . . . . ?
C23 C24 C25 N3 0.2(11) . . . . ?
C25 N3 C21 C22 0.7(9) . . . . ?
C26 N4 C30 C29 0.5(9) . . . . ?
C26 C27 C28 C29 2.2(12) . . . . ?
C27 C28 C29 C30 -0.4(12) . . . . ?
C28 C29 C30 N4 -0.9(10) . . . . ?
C30 N4 C26 C27 1.3(9) . . . . ?

loop_
_smtbx_masks_void_nr
_smtbx_masks_void_average_x
_smtbx_masks_void_average_y
_smtbx_masks_void_average_z
_smtbx_masks_void_volume
_smtbx_masks_void_count_electrons
_smtbx_masks_void_content
1 0.250 0.250 0.250 285.3 76.8 '2 DCM'
2 0.250 0.250 0.750 285.3 76.8 '2 DCM'
3 0.750 0.750 0.750 285.3 76.8 '2 DCM'
4 0.750 0.750 0.250 285.3 76.8 '2 DCM'
